data_4077340
loop_
_publ_author_name
'Ple\<cnik, Christine E.'
'Liu, Fu-Chen'
'Liu, Shengming'
'Liu, Jianping'
'Meyers, Edward A.'
'Shore, Sheldon G.'

_publ_section_title
;
 Hydride Ion Abstraction from Titanocene Cyclic Organohydroborates,
 Cp2Ti{(\m-H)2BR2} (R2= C4H8, C5H10, C8H14), as a Function of Solvent
;
_journal_issue 16
_journal_name_full Organometallics
_journal_page_first 3599
_journal_paper_doi 10.1021/om010267m
_journal_volume 20
_journal_year 2001
_chemical_formula_sum 'C44 H24 B2 F20 Ti2'
_chemical_formula_weight 1050.05
_chemical_name_common 'Titanocene bis(pentafluoro)hydridoborate'
_chemical_name_systematic
; 
 ? 
;
_space_group_IT_number 2
_symmetry_cell_setting triclinic
_symmetry_space_group_name_Hall '-P 1'
_symmetry_space_group_name_H-M 'P -1'
_atom_sites_solution_hydrogens geom
_atom_sites_solution_primary direct
_atom_sites_solution_secondary difmap
_audit_creation_method SHELXL-97
_cell_angle_alpha 90.619(10)
_cell_angle_beta 109.471(10)
_cell_angle_gamma 110.541(10)
_cell_formula_units_Z 4
_cell_length_a 11.5832(10)
_cell_length_b 12.6341(10)
_cell_length_c 15.6970(10)
_cell_measurement_reflns_used '10 frames'
_cell_measurement_temperature 203(2)
_cell_volume 2006.7(3)
_computing_cell_refinement 'DENZO (Otwinowsky & Minor, 1997)'
_computing_data_collection 'COLLECT (Nonius, 1999)'
_computing_data_reduction 'DENZO (Otwinowsky & Minor, 1997)'
_computing_structure_refinement 'SHELXL-97 (Sheldrick, 1997)'
_computing_structure_solution 'SHELXS-97 (Sheldrick, 1990)'
_diffrn_ambient_temperature 203(2)
_diffrn_measured_fraction_theta_full 0.995
_diffrn_measured_fraction_theta_max 0.995
_diffrn_measurement_device_type 'Nonius KappaCCD'
_diffrn_measurement_method 'omega at 55/-55'
_diffrn_radiation_monochromator graphite
_diffrn_radiation_source 'fine-focus sealed tube'
_diffrn_radiation_type MoK\a
_diffrn_radiation_wavelength 0.71073
_diffrn_reflns_av_R_equivalents 0.0329
_diffrn_reflns_av_sigmaI/netI 0.0468
_diffrn_reflns_limit_h_max 13
_diffrn_reflns_limit_h_min -13
_diffrn_reflns_limit_k_max 15
_diffrn_reflns_limit_k_min -15
_diffrn_reflns_limit_l_max 18
_diffrn_reflns_limit_l_min -18
_diffrn_reflns_number 14090
_diffrn_reflns_theta_full 25.06
_diffrn_reflns_theta_max 25.06
_diffrn_reflns_theta_min 2.38
_exptl_absorpt_coefficient_mu 0.527
_exptl_absorpt_correction_T_max 0.9395
_exptl_absorpt_correction_T_min 0.9252
_exptl_absorpt_correction_type 'SORTAV (Blessing, 1995)'
_exptl_crystal_colour purple
_exptl_crystal_density_diffrn 1.738
_exptl_crystal_density_method 'not measured'
_exptl_crystal_description chunk
_exptl_crystal_F_000 1044
_exptl_crystal_size_max 0.15
_exptl_crystal_size_mid 0.15
_exptl_crystal_size_min 0.12
_refine_diff_density_max 0.484
_refine_diff_density_min -0.346
_refine_diff_density_rms 0.070
_refine_ls_extinction_method none
_refine_ls_goodness_of_fit_ref 1.078
_refine_ls_hydrogen_treatment mixed
_refine_ls_matrix_type full
_refine_ls_number_parameters 629
_refine_ls_number_reflns 7080
_refine_ls_number_restraints 0
_refine_ls_restrained_S_all 1.078
_refine_ls_R_factor_all 0.0779
_refine_ls_R_factor_gt 0.0526
_refine_ls_shift/su_max 0.001
_refine_ls_shift/su_mean 0.000
_refine_ls_structure_factor_coef Fsqd
_refine_ls_weighting_details 'calc w=1/[\s^2^(Fo^2^)+(0.0526P)^2^+2.6766P] where P=(Fo^2^+2Fc^2^)/3'
_refine_ls_weighting_scheme calc
_refine_ls_wR_factor_gt 0.1232
_refine_ls_wR_factor_ref 0.1323
_reflns_number_gt 5278
_reflns_number_total 7080
_reflns_threshold_expression >2sigma(I)
_cod_duplicate_entry 4077337
_cod_data_source_file om010267m.cif
_cod_data_source_block Cp2Ti{H2B(C6F5)2}
_cod_depositor_comments
;
The following automatic conversions were performed:

'_symmetry_cell_setting' value 'Triclinic' changed to 'triclinic'
according to /home/saulius/struct/CIF-dictionaries/cif_core.dic
dictionary named 'cif_core.dic' version 2.4.2 from 2011-04-26.

Automatic conversion script
Id: cif_fix_values 1715 2011-07-08 13:25:40Z adriana 
;
_cod_original_sg_symbol_H-M P-1
_cod_database_code 4077340

loop_
_symmetry_equiv_pos_as_xyz
'x, y, z'
'-x, -y, -z'

loop_
_atom_site_label
_atom_site_type_symbol
_atom_site_fract_x
_atom_site_fract_y
_atom_site_fract_z
_atom_site_U_iso_or_equiv
_atom_site_adp_type
_atom_site_occupancy
_atom_site_symmetry_multiplicity
_atom_site_calc_flag
Ti1 Ti 0.39422(6) 0.74662(5) 0.01489(4) 0.02924(18) Uani 1 1 d
Ti2 Ti 1.60299(6) 0.74841(5) 0.56448(4) 0.03018(18) Uani 1 1 d
C11 C 0.4278(4) 0.8249(4) -0.1149(3) 0.0469(11) Uani 1 1 d
H11 H 0.5061 0.8843 -0.1097 0.056 Uiso 1 1 calc
C12 C 0.3133(5) 0.8356(4) -0.1087(3) 0.0531(12) Uani 1 1 d
H12 H 0.3025 0.9037 -0.0986 0.064 Uiso 1 1 calc
C13 C 0.2197(4) 0.7261(4) -0.1206(3) 0.0437(10) Uani 1 1 d
H13 H 0.1349 0.7084 -0.1201 0.052 Uiso 1 1 calc
C14 C 0.2736(4) 0.6475(3) -0.1332(2) 0.0411(9) Uani 1 1 d
H14 H 0.2319 0.5684 -0.1421 0.049 Uiso 1 1 calc
C15 C 0.4008(4) 0.7084(4) -0.1302(2) 0.0444(10) Uani 1 1 d
H15 H 0.4588 0.6766 -0.1373 0.053 Uiso 1 1 calc
C16 C 0.2442(4) 0.7735(4) 0.0743(3) 0.0447(10) Uani 1 1 d
H16 H 0.1832 0.8034 0.0406 0.054 Uiso 1 1 calc
C17 C 0.2243(4) 0.6576(4) 0.0710(3) 0.0455(10) Uani 1 1 d
H17 H 0.1481 0.5972 0.0351 0.055 Uiso 1 1 calc
C18 C 0.3395(4) 0.6489(4) 0.1314(3) 0.0461(10) Uani 1 1 d
H18 H 0.3536 0.5816 0.1428 0.055 Uiso 1 1 calc
C19 C 0.4292(4) 0.7586(4) 0.1713(2) 0.0444(10) Uani 1 1 d
H19 H 0.5141 0.7774 0.2141 0.053 Uiso 1 1 calc
C10 C 0.3697(4) 0.8365(3) 0.1360(3) 0.0438(10) Uani 1 1 d
H10 H 0.4076 0.9156 0.1513 0.053 Uiso 1 1 calc
B01 B 0.6202(4) 0.7542(3) 0.0686(2) 0.0225(8) Uani 1 1 d
C111 C 0.7129(3) 0.7727(3) 0.0069(2) 0.0299(8) Uani 1 1 d
C112 C 0.7668(4) 0.8753(3) -0.0219(2) 0.0318(8) Uani 1 1 d
C113 C 0.8561(4) 0.8937(3) -0.0656(2) 0.0355(9) Uani 1 1 d
C114 C 0.8971(4) 0.8089(3) -0.0804(2) 0.0368(9) Uani 1 1 d
C115 C 0.8455(4) 0.7046(3) -0.0543(2) 0.0361(9) Uani 1 1 d
C116 C 0.7546(4) 0.6886(3) -0.0125(2) 0.0318(8) Uani 1 1 d
C121 C 0.7044(4) 0.7400(3) 0.1704(2) 0.0342(8) Uani 1 1 d
C122 C 0.8155(4) 0.8303(3) 0.2266(2) 0.0385(9) Uani 1 1 d
C123 C 0.8955(4) 0.8203(4) 0.3112(3) 0.0535(12) Uani 1 1 d
C124 C 0.8673(5) 0.7152(5) 0.3412(3) 0.0566(13) Uani 1 1 d
C125 C 0.7593(5) 0.6238(4) 0.2883(3) 0.0500(11) Uani 1 1 d
C126 C 0.6802(4) 0.6382(4) 0.2053(3) 0.0401(9) Uani 1 1 d
F112 F 0.7363(2) 0.96602(17) -0.00600(15) 0.0458(6) Uani 1 1 d
F113 F 0.9055(2) 0.99637(18) -0.09171(15) 0.0484(6) Uani 1 1 d
F114 F 0.9899(2) 0.8276(2) -0.11858(15) 0.0493(6) Uani 1 1 d
F115 F 0.8862(2) 0.6210(2) -0.06887(16) 0.0518(6) Uani 1 1 d
F116 F 0.7073(2) 0.58489(17) 0.01336(15) 0.0422(5) Uani 1 1 d
F122 F 0.8496(2) 0.9328(2) 0.19750(16) 0.0522(6) Uani 1 1 d
F123 F 1.0001(3) 0.9106(3) 0.36455(18) 0.0829(9) Uani 1 1 d
F124 F 0.9474(3) 0.7031(3) 0.42197(16) 0.0865(10) Uani 1 1 d
F125 F 0.7301(3) 0.5209(3) 0.31698(18) 0.0756(9) Uani 1 1 d
F126 F 0.5739(2) 0.54401(19) 0.15667(16) 0.0537(6) Uani 1 1 d
H011 H 0.585(3) 0.825(3) 0.069(2) 0.027(9) Uiso 1 1 d
H012 H 0.522(3) 0.677(3) 0.038(2) 0.033(9) Uiso 1 1 d
C21 C 1.6290(4) 0.6627(3) 0.6973(2) 0.0444(10) Uani 1 1 d
H21 H 1.5917 0.5837 0.6933 0.053 Uiso 1 1 calc
C22 C 1.7544(4) 0.7254(4) 0.6985(3) 0.0428(10) Uani 1 1 d
H22 H 1.8161 0.6956 0.6956 0.051 Uiso 1 1 calc
C23 C 1.7731(4) 0.8405(3) 0.7048(3) 0.0442(10) Uani 1 1 d
H23 H 1.8488 0.9008 0.7065 0.053 Uiso 1 1 calc
C24 C 1.6568(5) 0.8496(4) 0.7081(2) 0.0466(11) Uani 1 1 d
H24 H 1.6420 0.9169 0.7127 0.056 Uiso 1 1 calc
C25 C 1.5677(4) 0.7392(4) 0.7032(2) 0.0456(11) Uani 1 1 d
H25 H 1.4827 0.7199 0.7038 0.055 Uiso 1 1 calc
C26 C 1.5630(4) 0.6729(4) 0.4151(3) 0.0462(10) Uani 1 1 d
H26 H 1.4806 0.6197 0.3791 0.055 Uiso 1 1 calc
C27 C 1.6662(7) 0.6479(5) 0.4746(4) 0.0729(18) Uani 1 1 d
H27 H 1.6667 0.5761 0.4867 0.087 Uiso 1 1 calc
C28 C 1.7715(5) 0.7560(7) 0.5134(3) 0.080(2) Uani 1 1 d
H28 H 1.8550 0.7674 0.5552 0.096 Uiso 1 1 calc
C29 C 1.7283(5) 0.8407(4) 0.4783(3) 0.0619(13) Uani 1 1 d
H29 H 1.7762 0.9190 0.4931 0.074 Uiso 1 1 calc
C20 C 1.6025(5) 0.7881(4) 0.4181(3) 0.0473(11) Uani 1 1 d
H20 H 1.5508 0.8256 0.3838 0.057 Uiso 1 1 calc
B02 B 1.3814(4) 0.7480(3) 0.5076(2) 0.0216(8) Uani 1 1 d
H021 H 1.416(3) 0.674(2) 0.5250(19) 0.014(7) Uiso 1 1 d
H022 H 1.472(3) 0.818(3) 0.523(2) 0.027(9) Uiso 1 1 d
C211 C 1.3007(3) 0.7681(3) 0.5701(2) 0.0299(8) Uani 1 1 d
C212 C 1.3311(4) 0.8735(3) 0.6165(3) 0.0353(9) Uani 1 1 d
F212 F 1.4366(2) 0.96516(18) 0.61711(17) 0.0496(6) Uani 1 1 d
C213 C 1.2572(4) 0.8933(3) 0.6640(3) 0.0386(9) Uani 1 1 d
F213 F 1.2915(3) 0.9982(2) 0.70770(18) 0.0592(7) Uani 1 1 d
C214 C 1.1486(4) 0.8050(4) 0.6659(2) 0.0395(9) Uani 1 1 d
F214 F 1.0735(2) 0.8228(2) 0.70983(16) 0.0564(7) Uani 1 1 d
C215 C 1.1157(4) 0.6981(4) 0.6226(2) 0.0402(10) Uani 1 1 d
F215 F 1.0098(2) 0.6122(2) 0.62476(17) 0.0619(7) Uani 1 1 d
C216 C 1.1921(4) 0.6816(3) 0.5751(2) 0.0337(8) Uani 1 1 d
F216 F 1.1542(2) 0.57678(18) 0.53078(15) 0.0466(6) Uani 1 1 d
C221 C 1.2823(3) 0.7218(3) 0.4007(2) 0.0292(8) Uani 1 1 d
C222 C 1.2203(4) 0.6156(3) 0.3484(2) 0.0332(8) Uani 1 1 d
F222 F 1.2498(2) 0.52566(17) 0.38208(15) 0.0447(5) Uani 1 1 d
C223 C 1.1261(4) 0.5922(3) 0.2622(3) 0.0395(9) Uani 1 1 d
F223 F 1.0686(2) 0.4858(2) 0.21552(16) 0.0579(7) Uani 1 1 d
C224 C 1.0907(4) 0.6782(4) 0.2242(2) 0.0409(10) Uani 1 1 d
F224 F 0.9965(2) 0.6565(2) 0.14080(15) 0.0615(7) Uani 1 1 d
C225 C 1.1524(4) 0.7868(4) 0.2720(3) 0.0397(9) Uani 1 1 d
F225 F 1.1196(3) 0.8720(2) 0.23366(17) 0.0589(7) Uani 1 1 d
C226 C 1.2439(4) 0.8063(3) 0.3584(2) 0.0343(8) Uani 1 1 d
F226 F 1.2995(2) 0.91369(18) 0.40403(15) 0.0471(6) Uani 1 1 d

loop_
_atom_site_aniso_label
_atom_site_aniso_U_11
_atom_site_aniso_U_22
_atom_site_aniso_U_33
_atom_site_aniso_U_23
_atom_site_aniso_U_13
_atom_site_aniso_U_12
Ti1 0.0315(4) 0.0346(4) 0.0246(3) 0.0050(3) 0.0108(3) 0.0151(3)
Ti2 0.0304(4) 0.0389(4) 0.0223(3) 0.0046(3) 0.0088(3) 0.0149(3)
C11 0.049(3) 0.057(3) 0.029(2) 0.0164(19) 0.0145(19) 0.012(2)
C12 0.091(4) 0.053(3) 0.025(2) 0.0122(19) 0.012(2) 0.046(3)
C13 0.040(2) 0.064(3) 0.028(2) 0.0058(19) 0.0073(18) 0.025(2)
C14 0.044(2) 0.049(2) 0.027(2) 0.0016(17) 0.0094(18) 0.018(2)
C15 0.051(3) 0.069(3) 0.024(2) 0.0078(19) 0.0144(18) 0.034(2)
C16 0.047(3) 0.062(3) 0.044(2) 0.018(2) 0.027(2) 0.032(2)
C17 0.042(2) 0.049(3) 0.045(2) 0.0079(19) 0.023(2) 0.010(2)
C18 0.063(3) 0.051(3) 0.045(2) 0.022(2) 0.033(2) 0.032(2)
C19 0.046(2) 0.071(3) 0.024(2) 0.011(2) 0.0178(18) 0.026(2)
C10 0.059(3) 0.040(2) 0.042(2) 0.0021(18) 0.031(2) 0.018(2)
B01 0.021(2) 0.024(2) 0.0210(19) 0.0020(15) 0.0065(16) 0.0082(17)
C111 0.0295(19) 0.034(2) 0.0231(18) 0.0010(15) 0.0051(15) 0.0129(16)
C112 0.036(2) 0.033(2) 0.0271(19) 0.0030(15) 0.0084(16) 0.0175(17)
C113 0.033(2) 0.037(2) 0.0280(19) 0.0064(16) 0.0064(16) 0.0072(17)
C114 0.027(2) 0.054(3) 0.0269(19) 0.0039(17) 0.0101(16) 0.0133(18)
C115 0.036(2) 0.044(2) 0.031(2) 0.0007(17) 0.0088(17) 0.0214(18)
C116 0.035(2) 0.035(2) 0.0241(18) 0.0047(15) 0.0070(16) 0.0155(17)
C121 0.036(2) 0.043(2) 0.0301(19) 0.0044(17) 0.0134(17) 0.0212(18)
C122 0.039(2) 0.051(3) 0.030(2) 0.0018(18) 0.0159(18) 0.0177(19)
C123 0.033(2) 0.086(4) 0.034(2) -0.012(2) 0.0075(19) 0.018(2)
C124 0.051(3) 0.110(4) 0.026(2) 0.014(3) 0.014(2) 0.051(3)
C125 0.065(3) 0.076(3) 0.034(2) 0.023(2) 0.024(2) 0.049(3)
C126 0.045(2) 0.052(3) 0.031(2) 0.0070(18) 0.0136(18) 0.026(2)
F112 0.0556(15) 0.0360(12) 0.0554(14) 0.0121(10) 0.0264(12) 0.0221(11)
F113 0.0475(14) 0.0446(13) 0.0454(13) 0.0153(11) 0.0180(11) 0.0071(11)
F114 0.0349(12) 0.0800(17) 0.0393(12) 0.0123(11) 0.0200(10) 0.0226(12)
F115 0.0600(15) 0.0598(15) 0.0537(14) 0.0032(11) 0.0263(12) 0.0379(13)
F116 0.0514(14) 0.0330(12) 0.0492(13) 0.0103(10) 0.0238(11) 0.0186(10)
F122 0.0472(14) 0.0505(15) 0.0515(14) -0.0061(11) 0.0195(12) 0.0086(11)
F123 0.0442(16) 0.126(3) 0.0476(16) -0.0258(16) 0.0027(13) 0.0099(16)
F124 0.076(2) 0.176(3) 0.0297(14) 0.0221(16) 0.0088(13) 0.083(2)
F125 0.110(2) 0.095(2) 0.0561(16) 0.0427(16) 0.0357(17) 0.0721(19)
F126 0.0652(16) 0.0442(14) 0.0505(14) 0.0165(11) 0.0175(13) 0.0221(13)
C21 0.058(3) 0.044(2) 0.0232(19) 0.0093(17) 0.0069(18) 0.017(2)
C22 0.046(3) 0.058(3) 0.029(2) 0.0053(18) 0.0069(18) 0.030(2)
C23 0.042(2) 0.047(3) 0.029(2) 0.0019(18) 0.0074(18) 0.0041(19)
C24 0.069(3) 0.054(3) 0.024(2) 0.0030(18) 0.013(2) 0.035(2)
C25 0.044(2) 0.077(3) 0.0176(18) 0.0098(19) 0.0130(17) 0.023(2)
C26 0.049(3) 0.057(3) 0.036(2) -0.0025(19) 0.022(2) 0.018(2)
C27 0.140(6) 0.088(4) 0.060(3) 0.038(3) 0.070(4) 0.090(4)
C28 0.042(3) 0.184(7) 0.030(2) 0.009(3) 0.016(2) 0.059(4)
C29 0.057(3) 0.077(3) 0.046(3) -0.002(2) 0.032(3) 0.005(3)
C20 0.068(3) 0.061(3) 0.033(2) 0.015(2) 0.028(2) 0.036(2)
B02 0.0198(19) 0.025(2) 0.0188(18) 0.0037(15) 0.0066(15) 0.0075(17)
C211 0.031(2) 0.034(2) 0.0236(18) 0.0078(15) 0.0087(15) 0.0130(16)
C212 0.036(2) 0.035(2) 0.037(2) 0.0078(17) 0.0167(17) 0.0130(18)
F212 0.0502(14) 0.0336(12) 0.0704(16) 0.0019(11) 0.0353(13) 0.0094(11)
C213 0.042(2) 0.042(2) 0.034(2) 0.0034(17) 0.0148(18) 0.0191(19)
F213 0.0722(18) 0.0513(15) 0.0693(17) -0.0009(13) 0.0390(14) 0.0281(13)
C214 0.034(2) 0.065(3) 0.028(2) 0.0102(19) 0.0152(17) 0.026(2)
F214 0.0460(14) 0.0923(19) 0.0475(14) 0.0144(13) 0.0273(12) 0.0354(14)
C215 0.029(2) 0.055(3) 0.029(2) 0.0120(19) 0.0091(17) 0.0080(19)
F215 0.0414(14) 0.0773(18) 0.0542(15) 0.0076(13) 0.0271(12) -0.0017(13)
C216 0.034(2) 0.035(2) 0.0235(18) 0.0029(16) 0.0043(16) 0.0097(17)
F216 0.0486(14) 0.0386(13) 0.0423(13) 0.0027(10) 0.0170(11) 0.0040(10)
C221 0.0319(19) 0.034(2) 0.0269(18) 0.0104(15) 0.0160(16) 0.0131(16)
C222 0.036(2) 0.037(2) 0.030(2) 0.0080(16) 0.0134(17) 0.0159(17)
F222 0.0501(14) 0.0358(12) 0.0433(13) 0.0022(10) 0.0086(11) 0.0183(11)
C223 0.035(2) 0.044(2) 0.034(2) -0.0030(18) 0.0111(18) 0.0102(19)
F223 0.0544(15) 0.0577(16) 0.0432(14) -0.0129(12) 0.0080(12) 0.0093(13)
C224 0.031(2) 0.066(3) 0.026(2) 0.0094(19) 0.0111(17) 0.018(2)
F224 0.0406(14) 0.105(2) 0.0306(13) 0.0130(13) 0.0043(11) 0.0260(14)
C225 0.039(2) 0.054(3) 0.035(2) 0.021(2) 0.0188(19) 0.023(2)
F225 0.0654(17) 0.0744(17) 0.0537(15) 0.0357(13) 0.0226(13) 0.0440(14)
C226 0.032(2) 0.038(2) 0.037(2) 0.0071(17) 0.0149(17) 0.0153(17)
F226 0.0545(14) 0.0358(13) 0.0509(14) 0.0103(10) 0.0154(11) 0.0202(11)

loop_
_atom_type_symbol
_atom_type_description
_atom_type_scat_dispersion_real
_atom_type_scat_dispersion_imag
_atom_type_scat_source
C C 0.0033 0.0016 'International Tables Vol C Tables 4.2.6.8 and 6.1.1.4'
H H 0.0000 0.0000 'International Tables Vol C Tables 4.2.6.8 and 6.1.1.4'
B B 0.0013 0.0007 'International Tables Vol C Tables 4.2.6.8 and 6.1.1.4'
F F 0.0171 0.0103 'International Tables Vol C Tables 4.2.6.8 and 6.1.1.4'
Ti Ti 0.2776 0.4457 'International Tables Vol C Tables 4.2.6.8 and 6.1.1.4'

loop_
_geom_angle_atom_site_label_1
_geom_angle_atom_site_label_2
_geom_angle_atom_site_label_3
_geom_angle
C13 Ti1 C14 34.62(14)
C13 Ti1 C12 34.62(16)
C14 Ti1 C12 57.74(14)
C13 Ti1 C16 80.18(14)
C14 Ti1 C16 107.58(15)
C12 Ti1 C16 88.30(16)
C13 Ti1 C19 136.79(14)
C14 Ti1 C19 149.32(15)
C12 Ti1 C19 137.99(15)
C16 Ti1 C19 57.34(14)
C13 Ti1 C10 109.97(15)
C14 Ti1 C10 141.36(15)
C12 Ti1 C10 103.11(15)
C16 Ti1 C10 34.30(15)
C19 Ti1 C10 34.92(14)
C13 Ti1 C17 83.76(15)
C14 Ti1 C17 94.55(15)
C12 Ti1 C17 108.56(17)
C16 Ti1 C17 34.64(15)
C19 Ti1 C17 57.34(15)
C10 Ti1 C17 57.50(14)
C13 Ti1 C18 116.64(16)
C14 Ti1 C18 115.25(15)
C12 Ti1 C18 142.68(17)
C16 Ti1 C18 57.39(14)
C19 Ti1 C18 34.39(15)
C10 Ti1 C18 57.63(14)
C17 Ti1 C18 34.53(15)
C13 Ti1 C15 57.09(14)
C14 Ti1 C15 34.35(14)
C12 Ti1 C15 57.39(14)
C16 Ti1 C15 137.27(14)
C19 Ti1 C15 163.97(14)
C10 Ti1 C15 160.12(15)
C17 Ti1 C15 128.58(15)
C18 Ti1 C15 139.90(15)
C13 Ti1 C11 57.64(15)
C14 Ti1 C11 57.61(14)
C12 Ti1 C11 34.97(15)
C16 Ti1 C11 122.63(15)
C19 Ti1 C11 152.64(16)
C10 Ti1 C11 127.11(15)
C17 Ti1 C11 140.98(15)
C18 Ti1 C11 172.85(15)
C15 Ti1 C11 34.37(15)
C13 Ti1 B01 140.50(13)
C14 Ti1 B01 111.71(13)
C12 Ti1 B01 122.20(16)
C16 Ti1 B01 139.11(14)
C19 Ti1 B01 82.61(13)
C10 Ti1 B01 106.83(14)
C17 Ti1 B01 129.25(14)
C18 Ti1 B01 94.90(14)
C15 Ti1 B01 83.54(13)
C11 Ti1 B01 88.68(14)
C13 Ti1 H011 139.8(9)
C14 Ti1 H011 126.5(10)
C12 Ti1 H011 108.5(10)
C16 Ti1 H011 124.4(10)
C19 Ti1 H011 78.3(9)
C10 Ti1 H011 90.2(10)
C17 Ti1 H011 135.3(9)
C18 Ti1 H011 103.6(9)
C15 Ti1 H011 92.7(10)
C11 Ti1 H011 82.3(9)
B01 Ti1 H011 26.5(10)
C13 Ti1 H012 128.3(10)
C14 Ti1 H012 93.9(10)
C12 Ti1 H012 130.7(10)
C16 Ti1 H012 140.9(10)
C19 Ti1 H012 87.7(10)
C10 Ti1 H012 120.5(10)
C17 Ti1 H012 113.6(10)
C18 Ti1 H012 84.1(10)
C15 Ti1 H012 76.3(10)
C11 Ti1 H012 96.4(10)
B01 Ti1 H012 27.4(10)
H011 Ti1 H012 53.9(14)
C28 Ti2 C27 35.8(2)
C28 Ti2 C29 34.5(2)
C27 Ti2 C29 58.46(19)
C28 Ti2 C21 108.78(19)
C27 Ti2 C21 103.67(16)
C29 Ti2 C21 139.20(19)
C28 Ti2 C25 137.31(16)
C27 Ti2 C25 138.18(16)
C29 Ti2 C25 149.54(16)
C21 Ti2 C25 34.90(14)
C28 Ti2 C22 80.01(16)
C27 Ti2 C22 91.29(17)
C29 Ti2 C22 105.54(18)
C21 Ti2 C22 34.36(15)
C25 Ti2 C22 57.52(14)
C28 Ti2 C23 85.50(17)
C27 Ti2 C23 112.8(2)
C29 Ti2 C23 93.65(16)
C21 Ti2 C23 57.44(14)
C25 Ti2 C23 57.64(14)
C22 Ti2 C23 34.45(14)
C28 Ti2 C26 57.27(16)
C27 Ti2 C26 34.47(17)
C29 Ti2 C26 56.86(16)
C21 Ti2 C26 129.75(15)
C25 Ti2 C26 153.30(16)
C22 Ti2 C26 125.68(15)
C23 Ti2 C26 142.77(15)
C28 Ti2 C24 119.12(19)
C27 Ti2 C24 147.0(2)
C29 Ti2 C24 115.64(17)
C21 Ti2 C24 57.70(14)
C25 Ti2 C24 34.59(15)
C22 Ti2 C24 57.54(14)
C23 Ti2 C24 34.83(15)
C26 Ti2 C24 171.80(16)
C28 Ti2 C20 56.20(16)
C27 Ti2 C20 56.86(15)
C29 Ti2 C20 33.67(16)
C21 Ti2 C20 160.53(15)
C25 Ti2 C20 164.25(15)
C22 Ti2 C20 135.94(15)
C23 Ti2 C20 126.59(16)
C26 Ti2 C20 33.53(15)
C24 Ti2 C20 138.39(16)
C28 Ti2 B02 140.22(15)
C27 Ti2 B02 119.3(2)
C29 Ti2 B02 112.78(17)
C21 Ti2 B02 107.90(14)
C25 Ti2 B02 82.47(13)
C22 Ti2 B02 139.59(13)
C23 Ti2 B02 127.92(14)
C26 Ti2 B02 87.25(14)
C24 Ti2 B02 93.41(14)
C20 Ti2 B02 84.46(14)
C28 Ti2 H021 138.1(9)
C27 Ti2 H021 104.7(9)
C29 Ti2 H021 127.8(9)
C21 Ti2 H021 90.8(9)
C25 Ti2 H021 78.0(9)
C22 Ti2 H021 125.1(9)
C23 Ti2 H021 135.0(9)
C26 Ti2 H021 81.5(9)
C24 Ti2 H021 102.7(9)
C20 Ti2 H021 94.3(9)
B02 Ti2 H021 27.6(9)
C28 Ti2 H022 129.9(10)
C27 Ti2 H022 127.6(10)
C29 Ti2 H022 96.2(10)
C21 Ti2 H022 120.7(10)
C25 Ti2 H022 87.8(10)
C22 Ti2 H022 141.1(10)
C23 Ti2 H022 113.9(10)
C26 Ti2 H022 93.2(10)
C24 Ti2 H022 84.1(10)
C20 Ti2 H022 76.7(10)
B02 Ti2 H022 25.0(10)
H021 Ti2 H022 52.6(13)
C15 C11 C12 106.9(4)
C15 C11 Ti1 72.5(2)
C12 C11 Ti1 71.7(2)
C15 C11 H11 126.6
C12 C11 H11 126.6
Ti1 C11 H11 121.1
C13 C12 C11 107.6(4)
C13 C12 Ti1 72.2(2)
C11 C12 Ti1 73.3(2)
C13 C12 H12 126.2
C11 C12 H12 126.2
Ti1 C12 H12 120.1
C14 C13 C12 108.8(4)
C14 C13 Ti1 73.0(2)
C12 C13 Ti1 73.1(2)
C14 C13 H13 125.6
C12 C13 H13 125.6
Ti1 C13 H13 120.0
C15 C14 C13 107.6(4)
C15 C14 Ti1 73.4(2)
C13 C14 Ti1 72.4(2)
C15 C14 H14 126.2
C13 C14 H14 126.2
Ti1 C14 H14 119.8
C14 C15 C11 109.2(4)
C14 C15 Ti1 72.2(2)
C11 C15 Ti1 73.1(2)
C14 C15 H15 125.4
C11 C15 H15 125.4
Ti1 C15 H15 120.9
C10 C16 C17 108.8(4)
C10 C16 Ti1 73.1(2)
C17 C16 Ti1 73.1(2)
C10 C16 H16 125.6
C17 C16 H16 125.6
Ti1 C16 H16 120.0
C18 C17 C16 107.6(4)
C18 C17 Ti1 72.7(2)
C16 C17 Ti1 72.3(2)
C18 C17 H17 126.2
C16 C17 H17 126.2
Ti1 C17 H17 120.6
C19 C18 C17 108.0(4)
C19 C18 Ti1 72.5(2)
C17 C18 Ti1 72.7(2)
C19 C18 H18 126.0
C17 C18 H18 126.0
Ti1 C18 H18 120.6
C18 C19 C10 108.2(4)
C18 C19 Ti1 73.1(2)
C10 C19 Ti1 72.7(2)
C18 C19 H19 125.9
C10 C19 H19 125.9
Ti1 C19 H19 120.1
C16 C10 C19 107.3(4)
C16 C10 Ti1 72.6(2)
C19 C10 Ti1 72.4(2)
C16 C10 H10 126.3
C19 C10 H10 126.3
Ti1 C10 H10 120.6
C121 B01 C111 108.0(3)
C121 B01 Ti1 126.5(2)
C111 B01 Ti1 125.5(2)
C121 B01 H011 112.3(17)
C111 B01 H011 111.4(17)
Ti1 B01 H011 51.4(17)
C121 B01 H012 110.6(17)
C111 B01 H012 113.2(17)
Ti1 B01 H012 50.0(17)
H011 B01 H012 101(2)
C112 C111 C116 114.5(3)
C112 C111 B01 123.7(3)
C116 C111 B01 121.5(3)
F112 C112 C113 115.9(3)
F112 C112 C111 120.8(3)
C113 C112 C111 123.3(3)
F113 C113 C114 119.8(3)
F113 C113 C112 120.4(3)
C114 C113 C112 119.8(3)
F114 C114 C113 120.5(3)
F114 C114 C115 120.1(3)
C113 C114 C115 119.4(3)
F115 C115 C114 119.3(3)
F115 C115 C116 121.5(3)
C114 C115 C116 119.2(3)
F116 C116 C115 117.4(3)
F116 C116 C111 118.8(3)
C115 C116 C111 123.8(3)
C126 C121 C122 114.7(3)
C126 C121 B01 124.0(3)
C122 C121 B01 121.0(3)
F122 C122 C123 117.6(4)
F122 C122 C121 119.2(3)
C123 C122 C121 123.1(4)
F123 C123 C124 119.6(4)
F123 C123 C122 121.3(5)
C124 C123 C122 119.2(4)
F124 C124 C125 120.3(5)
F124 C124 C123 119.8(5)
C125 C124 C123 119.8(4)
F125 C125 C124 120.4(4)
F125 C125 C126 120.4(4)
C124 C125 C126 119.2(4)
F126 C126 C125 116.0(4)
F126 C126 C121 120.0(3)
C125 C126 C121 123.9(4)
C22 C21 C25 108.0(4)
C22 C21 Ti2 73.0(2)
C25 C21 Ti2 72.7(2)
C22 C21 H21 126.0
C25 C21 H21 126.0
Ti2 C21 H21 120.1
C21 C22 C23 108.7(4)
C21 C22 Ti2 72.6(2)
C23 C22 Ti2 73.0(2)
C21 C22 H22 125.7
C23 C22 H22 125.7
Ti2 C22 H22 120.4
C22 C23 C24 107.8(4)
C22 C23 Ti2 72.5(2)
C24 C23 Ti2 72.7(2)
C22 C23 H23 126.1
C24 C23 H23 126.1
Ti2 C23 H23 120.5
C25 C24 C23 107.5(4)
C25 C24 Ti2 72.2(2)
C23 C24 Ti2 72.4(2)
C25 C24 H24 126.2
C23 C24 H24 126.2
Ti2 C24 H24 120.9
C24 C25 C21 108.0(4)
C24 C25 Ti2 73.2(2)
C21 C25 Ti2 72.4(2)
C24 C25 H25 126.0
C21 C25 H25 126.0
Ti2 C25 H25 120.2
C20 C26 C27 108.7(4)
C20 C26 Ti2 73.3(2)
C27 C26 Ti2 71.9(2)
C20 C26 H26 125.7
C27 C26 H26 125.7
Ti2 C26 H26 120.8
C26 C27 C28 105.3(4)
C26 C27 Ti2 73.6(2)
C28 C27 Ti2 71.6(3)
C26 C27 H27 127.4
C28 C27 H27 127.4
Ti2 C27 H27 119.5
C29 C28 C27 108.5(4)
C29 C28 Ti2 73.4(3)
C27 C28 Ti2 72.6(3)
C29 C28 H28 125.8
C27 C28 H28 125.8
Ti2 C28 H28 120.0
C20 C29 C28 107.1(5)
C20 C29 Ti2 74.0(2)
C28 C29 Ti2 72.1(3)
C20 C29 H29 126.5
C28 C29 H29 126.5
Ti2 C29 H29 119.3
C26 C20 C29 110.5(4)
C26 C20 Ti2 73.2(2)
C29 C20 Ti2 72.3(2)
C26 C20 H20 124.8
C29 C20 H20 124.8
Ti2 C20 H20 121.4
C211 B02 C221 107.4(3)
C211 B02 Ti2 125.8(2)
C221 B02 Ti2 126.7(2)
C211 B02 H021 112.9(14)
C221 B02 H021 109.5(14)
Ti2 B02 H021 50.3(14)
C211 B02 H022 110.1(18)
C221 B02 H022 115.2(18)
Ti2 B02 H022 51.5(18)
H021 B02 H022 102(2)
C216 C211 C212 115.4(3)
C216 C211 B02 121.6(3)
C212 C211 B02 122.9(3)
F212 C212 C211 120.7(3)
F212 C212 C213 115.9(3)
C211 C212 C213 123.4(3)
F213 C213 C214 120.1(3)
F213 C213 C212 120.6(3)
C214 C213 C212 119.2(4)
F214 C214 C213 120.3(4)
F214 C214 C215 119.9(4)
C213 C214 C215 119.8(3)
F215 C215 C214 119.6(4)
F215 C215 C216 121.1(4)
C214 C215 C216 119.3(3)
F216 C216 C211 119.4(3)
F216 C216 C215 117.6(3)
C211 C216 C215 122.9(3)
C222 C221 C226 114.3(3)
C222 C221 B02 124.5(3)
C226 C221 B02 120.8(3)
F222 C222 C223 116.0(3)
F222 C222 C221 120.0(3)
C223 C222 C221 124.0(3)
F223 C223 C224 120.1(3)
F223 C223 C222 120.6(4)
C224 C223 C222 119.3(4)
F224 C224 C223 120.2(4)
F224 C224 C225 120.5(4)
C223 C224 C225 119.3(3)
F225 C225 C226 121.1(4)
F225 C225 C224 119.3(3)
C226 C225 C224 119.7(4)
F226 C226 C225 117.7(3)
F226 C226 C221 118.9(3)
C225 C226 C221 123.4(4)

loop_
_geom_bond_atom_site_label_1
_geom_bond_atom_site_label_2
_geom_bond_distance
Ti1 C13 2.330(4)
Ti1 C14 2.339(4)
Ti1 C12 2.342(4)
Ti1 C16 2.343(4)
Ti1 C19 2.346(4)
Ti1 C10 2.351(4)
Ti1 C17 2.354(4)
Ti1 C18 2.354(4)
Ti1 C15 2.355(4)
Ti1 C11 2.363(4)
Ti1 B01 2.433(4)
Ti1 H011 1.95(3)
Ti1 H012 1.91(3)
Ti2 C28 2.318(4)
Ti2 C27 2.332(4)
Ti2 C29 2.334(4)
Ti2 C21 2.339(4)
Ti2 C25 2.343(4)
Ti2 C22 2.345(4)
Ti2 C23 2.352(4)
Ti2 C26 2.354(4)
Ti2 C24 2.355(4)
Ti2 C20 2.355(4)
Ti2 B02 2.418(4)
Ti2 H021 1.90(3)
Ti2 H022 1.95(3)
C11 C15 1.394(6)
C11 C12 1.413(6)
C11 H11 0.9300
C12 C13 1.390(6)
C12 H12 0.9300
C13 C14 1.389(6)
C13 H13 0.9300
C14 C15 1.386(6)
C14 H14 0.9300
C15 H15 0.9300
C16 C10 1.384(6)
C16 C17 1.398(6)
C16 H16 0.9300
C17 C18 1.397(6)
C17 H17 0.9300
C18 C19 1.389(6)
C18 H18 0.9300
C19 C10 1.409(6)
C19 H19 0.9300
C10 H10 0.9300
B01 C121 1.621(5)
B01 C111 1.634(5)
B01 H011 1.11(3)
B01 H012 1.15(3)
C111 C112 1.380(5)
C111 C116 1.381(5)
C112 F112 1.356(4)
C112 C113 1.378(5)
C113 F113 1.351(4)
C113 C114 1.362(5)
C114 F114 1.351(4)
C114 C115 1.372(5)
C115 F115 1.345(4)
C115 C116 1.376(5)
C116 F116 1.356(4)
C121 C126 1.378(5)
C121 C122 1.388(5)
C122 F122 1.347(5)
C122 C123 1.380(6)
C123 F123 1.343(5)
C123 C124 1.379(7)
C124 F124 1.346(5)
C124 C125 1.364(7)
C125 F125 1.347(5)
C125 C126 1.377(6)
C126 F126 1.357(5)
C21 C22 1.384(6)
C21 C25 1.404(6)
C21 H21 0.9300
C22 C23 1.391(6)
C22 H22 0.9300
C23 C24 1.409(6)
C23 H23 0.9300
C24 C25 1.397(6)
C24 H24 0.9300
C25 H25 0.9300
C26 C20 1.358(6)
C26 C27 1.389(7)
C26 H26 0.9300
C27 C28 1.429(8)
C27 H27 0.9300
C28 C29 1.379(8)
C28 H28 0.9300
C29 C20 1.358(6)
C29 H29 0.9300
C20 H20 0.9300
B02 C211 1.634(5)
B02 C221 1.638(5)
B02 H021 1.15(3)
B02 H022 1.05(3)
C211 C216 1.373(5)
C211 C212 1.382(5)
C212 F212 1.355(4)
C212 C213 1.385(5)
C213 F213 1.347(4)
C213 C214 1.368(6)
C214 F214 1.348(4)
C214 C215 1.370(6)
C215 F215 1.334(4)
C215 C216 1.396(5)
C216 F216 1.341(4)
C221 C222 1.377(5)
C221 C226 1.389(5)
C222 F222 1.362(4)
C222 C223 1.374(5)
C223 F223 1.347(4)
C223 C224 1.367(6)
C224 F224 1.345(4)
C224 C225 1.374(6)
C225 F225 1.348(4)
C225 C226 1.369(5)
C226 F226 1.352(4)
